data_7034227
loop_
_publ_author_name
'Mishra, Shashank'
'Jeanneau, Erwann'
'Mangematin, St\'ephane'
'Chermette, Henry'
'Poor Kalhor, Mahboubeh'
'Bonnefont, Guillaume'
'Fantozzi, Gilbert'
'Le Floch, Sylvie'
'Pailhes, St\'ephane'
'Daniele, St\'ephane'

_publ_section_title
;
 A convenient and quantitative route to Sn(iv)-M [M = Ti(iv), Nb(v),
 Ta(v)] heterobimetallic precursors for dense mixed-metal oxide ceramics.
;
_journal_issue 15
_journal_name_full 'Dalton transactions (Cambridge, England : 2003)'
_journal_page_first 6848
_journal_page_last 6862
_journal_paper_doi 10.1039/c5dt00339c
_journal_volume 44
_journal_year 2015
_chemical_formula_moiety 'C15 H35 Cl4 Nb O5 Sn '
_chemical_formula_sum 'C15 H35 Cl4 Nb O5 Sn'
_chemical_formula_weight 648.85
_space_group_IT_number 62
_symmetry_cell_setting orthorhombic
_symmetry_space_group_name_Hall '-P 2ac 2n'
_symmetry_space_group_name_H-M 'P n m a'
_atom_sites_solution_hydrogens geom
_atom_sites_solution_primary direct
_audit_creation_date 09-11-20
_audit_creation_method CRYSTALS_ver_12.87
_audit_update_record
;
2009-12-18 deposited with the CCDC.
2015-03-02 downloaded from the CCDC.
;
_cell_angle_alpha 90
_cell_angle_beta 90
_cell_angle_gamma 90
_cell_formula_units_Z 4
_cell_length_a 19.382(2)
_cell_length_b 14.234(2)
_cell_length_c 9.515(1)
_cell_measurement_reflns_used 5366
_cell_measurement_temperature 150
_cell_measurement_theta_max 29.4874
_cell_measurement_theta_min 3.5425
_cell_volume 2625.0(5)
_computing_cell_refinement
;
CrysAlisPro, Oxford Diffraction Ltd.,
Version 1.171.33.52 (release 06-11-2009 CrysAlis171 .NET)
(compiled Nov 6 2009,16:24:50)
;
_computing_data_collection
;
CrysAlisPro, Oxford Diffraction Ltd.,
Version 1.171.33.52 (release 06-11-2009 CrysAlis171 .NET)
(compiled Nov 6 2009,16:24:50)
;
_computing_data_reduction
;
CrysAlisPro, Oxford Diffraction Ltd.,
Version 1.171.33.52 (release 06-11-2009 CrysAlis171 .NET)
(compiled Nov 6 2009,16:24:50)
;
_computing_molecular_graphics 'CAMERON (Watkin et al., 1996)'
_computing_publication_material 'CRYSTALS (Betteridge et al., 2003)'
_computing_structure_refinement 'CRYSTALS (Betteridge et al., 2003)'
_computing_structure_solution 'SIR97 (Altomare et al., 1999)'
_diffrn_ambient_temperature 150
_diffrn_measured_fraction_theta_full 0.996
_diffrn_measured_fraction_theta_max 0.899
_diffrn_measurement_device 'Oxford Diffraction XCALIBUR'
_diffrn_measurement_device_type 'Xcalibur, Atlas, Gemini ultra'
_diffrn_measurement_method \w
_diffrn_radiation_monochromator graphite
_diffrn_radiation_type 'Mo K\a'
_diffrn_radiation_wavelength 0.71069
_diffrn_reflns_av_R_equivalents 0.063
_diffrn_reflns_limit_h_max 24
_diffrn_reflns_limit_h_min -26
_diffrn_reflns_limit_k_max 18
_diffrn_reflns_limit_k_min -19
_diffrn_reflns_limit_l_max 12
_diffrn_reflns_limit_l_min -9
_diffrn_reflns_number 16727
_diffrn_reflns_theta_full 26.254
_diffrn_reflns_theta_max 29.499
_diffrn_reflns_theta_min 3.552
_diffrn_standards_number 0
_exptl_absorpt_coefficient_mu 1.815
_exptl_absorpt_correction_T_max 0.895
_exptl_absorpt_correction_T_min 0.796
_exptl_absorpt_correction_type analytical
_exptl_absorpt_process_details
;
CrysAlisPro, Oxford Diffraction Ltd.,
Version 1.171.33.52 (release 06-11-2009 CrysAlis171 .NET)
(compiled Nov 6 2009,16:24:50)
Analytical numeric absorption correction using a multifaceted crystal
model based on expressions derived by R.C. Clark & J.S. Reid.
(Clark, R. C. & Reid, J. S. (1995). Acta Cryst. A51, 887-897)
;
_exptl_crystal_colour colorless
_exptl_crystal_density_diffrn 1.642
_exptl_crystal_density_method 'not measured'
_exptl_crystal_description block
_exptl_crystal_F_000 1296
_exptl_crystal_size_max 0.1889
_exptl_crystal_size_mid 0.1430
_exptl_crystal_size_min 0.0769
_refine_diff_density_max 2.57
_refine_diff_density_min -3.52
_refine_ls_extinction_method None
_refine_ls_goodness_of_fit_ref 1.0476
_refine_ls_hydrogen_treatment none
_refine_ls_matrix_type full
_refine_ls_number_parameters 137
_refine_ls_number_reflns 3411
_refine_ls_number_restraints 1
_refine_ls_R_factor_all 0.0793
_refine_ls_R_factor_gt 0.0349
_refine_ls_shift/su_max 0.0020789
_refine_ls_structure_factor_coef Fsqd
_refine_ls_weighting_details
;
Method, part 1, Chebychev polynomial, (Watkin, 1994, Prince, 1982)
[weight] = 1.0/[A~0~*T~0~(x)+A~1~*T~1~(x) ... +A~n-1~]*T~n-1~(x)]
where A~i~ are the Chebychev coefficients listed below and x= Fcalc/Fmax
Method = Robust Weighting (Prince, 1982)
W = [weight] * [1-(deltaF/6*sigmaF)^2^]^2^
A~i~ are:
78.3 94.6 36.8 4.64
;
_refine_ls_weighting_scheme calc
_refine_ls_wR_factor_all 0.1069
_refine_ls_wR_factor_gt 0.0623
_refine_ls_wR_factor_ref 0.1069
_reflns_limit_h_max 26
_reflns_limit_h_min 0
_reflns_limit_k_max 19
_reflns_limit_k_min 0
_reflns_limit_l_max 12
_reflns_limit_l_min 0
_reflns_number_gt 2012
_reflns_number_total 3411
_reflns_threshold_expression I>2.0\s(I)
_oxford_diffrn_Wilson_B_factor 0.00
_oxford_diffrn_Wilson_scale 0.00
_oxford_refine_ls_r_factor_ref 0.0793
_oxford_refine_ls_scale 0.5004(8)
_oxford_reflns_number_all 3411
_oxford_reflns_threshold_expression_ref I>-10.0\s(I)
_oxford_structure_analysis_title 'smr226b in P n m a'
_cod_data_source_file c5dt00339c2.cif
_cod_data_source_block SMR226b
_cod_depositor_comments
;
The following automatic conversions were performed:

'_symmetry_cell_setting' value 'Orthorhombic' changed to
'orthorhombic' according to
/usr/data/users/saulius/crontab/automatic-downloads/rss-feeds/RSC/lib/dictionaries/cif_core.dic
dictionary named 'cif_core.dic' version 2.4.2 from 2011-04-26.

Automatic conversion script
Id: cif_fix_values 3086 2015-02-26 13:12:21Z robertas 

 Adding full bibliography for 7034222--7034230.cif.
;
_cod_original_sg_symbol_H-M 'P n m a '
_cod_original_formula_sum 'C15 H35 Cl4 Nb O5 Sn '
_cod_database_code 7034227

loop_
_symmetry_equiv_pos_as_xyz
x,y,z
-x,-y,-z
-x+1/2,y+1/2,z+1/2
x+1/2,-y+1/2,-z+1/2
x,-y+1/2,z
-x,y+1/2,-z
-x+1/2,-y,z+1/2
x+1/2,y,-z+1/2

loop_
_atom_site_label
_atom_site_type_symbol
_atom_site_fract_x
_atom_site_fract_y
_atom_site_fract_z
_atom_site_U_iso_or_equiv
_atom_site_occupancy
_atom_site_adp_type
_atom_site_refinement_flags_posn
_atom_site_refinement_flags_adp
O3 O 0.4302(3) 0.2500 0.4845(7) 0.0262 1.0000 Uani S T
C2 C 0.2833(5) 0.5066(5) 0.5465(8) 0.0427 1.0000 Uani . .
H111 H 0.3576 0.5012 0.3120 0.0592 1.0000 Uiso R .
C4 C 0.4016(4) 0.4222(5) 0.8219(7) 0.0295 1.0000 Uani . .
C5 C 0.4123(4) 0.3787(6) 0.9647(8) 0.0421 1.0000 Uani . .
C6 C 0.4625(4) 0.4776(6) 0.7708(9) 0.0457 1.0000 Uani . .
C9 C 0.5043(6) 0.250000(10) 0.2839(12) 0.0468 1.0000 Uani S T
H123 H 0.3724 0.3425 0.9870 0.0819 1.0000 Uiso R .
H231 H 0.3249 0.5105 0.6003 0.0587 1.0000 Uiso R .
Sn1 Sn 0.20310(3) 0.2500 0.50223(8) 0.0246 1.0000 Uani S T
Nb1 Nb 0.36080(4) 0.2500 0.61347(9) 0.0207 1.0000 Uani S T
Cl1 Cl 0.23987(13) 0.2500 0.7587(3) 0.0316 1.0000 Uani S T
Cl3 Cl 0.12312(9) 0.12787(14) 0.5395(2) 0.0417 1.0000 Uani . .
Cl2 Cl 0.19994(15) 0.2500 0.2550(3) 0.0427 1.0000 Uani S T
O2 O 0.3890(2) 0.3479(3) 0.7227(5) 0.0293 1.0000 Uani . .
O1 O 0.2907(2) 0.3369(3) 0.5043(5) 0.0231 1.0000 Uani . .
H172 H 0.4702 0.5307 0.8331 0.0571 1.0000 Uiso R .
H101 H 0.2524 0.4326 0.3745 0.0401 1.0000 Uiso R .
H173 H 0.4534 0.4993 0.6766 0.0571 1.0000 Uiso R .
H112 H 0.3959 0.4328 0.4145 0.0591 1.0000 Uiso R .
H113 H 0.3578 0.3918 0.2814 0.0589 1.0000 Uiso R .
H121 H 0.4183 0.4262 1.0344 0.0822 1.0000 Uiso R .
H122 H 0.4528 0.3411 0.9576 0.0820 1.0000 Uiso R .
H232 H 0.2750 0.5648 0.4975 0.0592 1.0000 Uiso R .
C1 C 0.2919(4) 0.4300(5) 0.4394(7) 0.0286 1.0000 Uani . .
H171 H 0.5016 0.4366 0.7705 0.0569 1.0000 Uiso R .
H233 H 0.2447 0.4921 0.6058 0.0588 1.0000 Uiso R .
H102 H 0.5066 0.3418 0.4522 0.0529 0.5000 Uiso R .
C3 C 0.3570(4) 0.4397(6) 0.3531(9) 0.0470 1.0000 Uani . .
C11 C 0.5499(8) 0.2198(15) 0.5255(18) 0.0636 0.5000 Uani . .
C10 C 0.4994(6) 0.2754(11) 0.4399(14) 0.0383 0.5000 Uani . .
H91 H 0.4718 0.2862 0.2323 0.0567 0.5000 Uiso R .
H92 H 0.5495 0.2629 0.2504 0.0567 0.5000 Uiso R .
H93 H 0.4944 0.1851 0.2722 0.0567 0.5000 Uiso R .
H114 H 0.5454 0.2377 0.6213 0.0556 0.5000 Uiso R .
H115 H 0.5955 0.2324 0.4944 0.0556 0.5000 Uiso R .
H116 H 0.5405 0.1546 0.5162 0.0556 0.5000 Uiso R .
H41 H 0.3624 0.4621 0.8256 0.0371 1.0000 Uiso R .

loop_
_atom_site_aniso_label
_atom_site_aniso_U_11
_atom_site_aniso_U_22
_atom_site_aniso_U_33
_atom_site_aniso_U_23
_atom_site_aniso_U_13
_atom_site_aniso_U_12
O3 0.015(3) 0.038(4) 0.026(3) 0.0000 0.004(3) 0.0000
C2 0.055(5) 0.026(3) 0.047(5) -0.004(4) -0.008(4) 0.003(4)
C4 0.033(4) 0.029(4) 0.026(3) -0.009(3) -0.004(3) 0.005(3)
C5 0.059(5) 0.036(4) 0.032(4) -0.005(3) -0.010(4) 0.001(4)
C6 0.050(5) 0.039(4) 0.048(5) -0.001(4) -0.009(4) -0.014(4)
C9 0.039(6) 0.066(9) 0.035(6) 0.0000 0.012(6) 0.0000
Sn1 0.0162(3) 0.0292(3) 0.0283(3) 0.0000 -0.0016(3) 0.0000
Nb1 0.0167(3) 0.0263(4) 0.0191(4) 0.0000 -0.0014(3) 0.0000
Cl1 0.0275(11) 0.0427(14) 0.0245(11) 0.0000 0.0079(10) 0.0000
Cl3 0.0272(8) 0.0395(10) 0.0585(13) 0.0005(10) 0.0002(9) -0.0090(7)
Cl2 0.0363(14) 0.0619(18) 0.0299(13) 0.0000 -0.0123(12) 0.0000
O2 0.028(2) 0.034(3) 0.027(3) -0.006(2) -0.004(2) -0.002(2)
O1 0.0167(18) 0.024(2) 0.029(2) 0.007(2) -0.004(2) -0.0036(17)
C1 0.030(3) 0.027(3) 0.029(3) 0.011(3) -0.003(3) 0.000(3)
C3 0.041(4) 0.051(5) 0.049(5) 0.023(4) 0.011(4) 0.002(4)
C11 0.031(7) 0.12(3) 0.045(10) 0.013(11) 0.006(7) 0.008(9)
C10 0.019(5) 0.059(15) 0.038(7) 0.000(7) 0.001(6) -0.007(6)

loop_
_atom_type_symbol
_atom_type_scat_dispersion_real
_atom_type_scat_dispersion_imag
_atom_type_scat_Cromer_Mann_a1
_atom_type_scat_Cromer_Mann_b1
_atom_type_scat_Cromer_Mann_a2
_atom_type_scat_Cromer_Mann_b2
_atom_type_scat_Cromer_Mann_a3
_atom_type_scat_Cromer_Mann_b3
_atom_type_scat_Cromer_Mann_a4
_atom_type_scat_Cromer_Mann_b4
_atom_type_scat_Cromer_Mann_c
_atom_type_scat_source
C 0.0033 0.0016 2.3100 20.8439 1.0200 10.2075 1.5886 0.5687 0.8650 51.6512 0.2156 'International Tables Vol C 4.2.6.8 and 6.1.1.4'
H 0.0000 0.0000 0.4930 10.5109 0.3229 26.1257 0.1402 3.1424 0.0408 57.7998 0.0030 'International Tables Vol C 4.2.6.8 and 6.1.1.4'
O 0.0106 0.0060 3.0485 13.2771 2.2868 5.7011 1.5463 0.3239 0.8670 32.9089 0.2508 'International Tables Vol C 4.2.6.8 and 6.1.1.4'
Cl 0.1484 0.1585 11.4604 0.0104 7.1964 1.1662 6.2556 18.5194 1.6455 47.7784 -9.5574 'International Tables Vol C 4.2.6.8 and 6.1.1.4'
Nb -2.0727 0.6215 17.6142 1.1887 12.0144 11.7660 4.0418 0.2048 3.5335 69.7957 3.7559 'International Tables Vol C 4.2.6.8 and 6.1.1.4'
Sn -0.6537 1.4246 19.1889 5.8303 19.1005 0.5031 4.4585 26.8909 2.4663 83.9572 4.7821 'International Tables Vol C 4.2.6.8 and 6.1.1.4'

loop_
_geom_angle_atom_site_label_1
_geom_angle_site_symmetry_1
_geom_angle_atom_site_label_2
_geom_angle_atom_site_label_3
_geom_angle_site_symmetry_3
_geom_angle
_geom_angle_publ_flag
C10 5_555 O3 Nb1 . 151.6(7) yes
C10 5_555 O3 C10 . 28.8(13) yes
Nb1 . O3 C10 . 151.6(7) yes
H231 . C2 H232 . 110.4 no
H231 . C2 C1 . 108.2 no
H232 . C2 C1 . 108.3 no
H231 . C2 H233 . 110.8 no
H232 . C2 H233 . 109.8 no
C1 . C2 H233 . 109.3 no
C5 . C4 C6 . 113.6(7) yes
C5 . C4 O2 . 108.3(6) yes
C6 . C4 O2 . 107.9(6) yes
C5 . C4 H41 . 108.8 no
C6 . C4 H41 . 109.0 no
O2 . C4 H41 . 109.1 no
C4 . C5 H123 . 108.2 no
C4 . C5 H121 . 110.6 no
H123 . C5 H121 . 109.1 no
C4 . C5 H122 . 106.3 no
H123 . C5 H122 . 112.4 no
H121 . C5 H122 . 110.3 no
C4 . C6 H172 . 109.4 no
C4 . C6 H173 . 109.0 no
H172 . C6 H173 . 110.3 no
C4 . C6 H171 . 107.6 no
H172 . C6 H171 . 110.7 no
H173 . C6 H171 . 109.7 no
C10 5_555 C9 H91 5_555 109.4 no
C10 5_555 C9 H92 5_555 109.7 no
H91 5_555 C9 H92 5_555 109.5 no
C10 5_555 C9 H93 5_555 109.3 no
H91 5_555 C9 H93 5_555 109.5 no
H92 5_555 C9 H93 5_555 109.5 no
C10 5_555 C9 C10 . 27.3(12) yes
H91 5_555 C9 C10 . 126.0 no
H92 5_555 C9 C10 . 115.3 no
H93 5_555 C9 C10 . 82.7 no
C10 5_555 C9 H91 . 126.0 no
H91 5_555 C9 H91 . 65.7 no
H92 5_555 C9 H91 . 122.8 no
H93 5_555 C9 H91 . 43.9 no
C10 . C9 H91 . 109.4 no
C10 5_555 C9 H92 . 115.3 no
H91 5_555 C9 H92 . 122.8 no
H92 5_555 C9 H92 . 22.2 no
H93 5_555 C9 H92 . 87.6 no
C10 . C9 H92 . 109.7 no
C10 5_555 C9 H93 . 82.7 no
H91 5_555 C9 H93 . 43.9 no
H92 5_555 C9 H93 . 87.6 no
H93 5_555 C9 H93 . 153.1 no
C10 . C9 H93 . 109.3 no
H91 . C9 H92 . 109.5 no
H91 . C9 H93 . 109.5 no
H92 . C9 H93 . 109.5 no
O1 5_555 Sn1 Cl3 5_555 164.75(13) yes
O1 5_555 Sn1 Cl1 . 76.36(14) yes
Cl3 5_555 Sn1 Cl1 . 92.30(7) yes
O1 5_555 Sn1 Cl3 . 95.51(12) yes
Cl3 5_555 Sn1 Cl3 . 95.10(10) yes
Cl1 . Sn1 Cl3 . 92.30(8) yes
O1 5_555 Sn1 Cl2 . 91.75(15) yes
Cl3 5_555 Sn1 Cl2 . 97.65(8) yes
Cl1 . Sn1 Cl2 . 165.21(10) yes
Cl3 . Sn1 Cl2 . 97.65(8) yes
O1 5_555 Sn1 O1 . 72.1(2) yes
Cl3 5_555 Sn1 O1 . 95.51(12) yes
Cl1 . Sn1 O1 . 76.36(15) yes
Cl3 . Sn1 O1 . 164.75(13) yes
Cl2 . Sn1 O1 . 91.75(15) yes
O1 5_555 Nb1 O2 5_555 91.48(19) yes
O1 5_555 Nb1 O3 . 98.3(2) yes
O2 5_555 Nb1 O3 . 99.4(2) yes
O1 5_555 Nb1 Cl1 . 72.25(13) yes
O2 5_555 Nb1 Cl1 . 88.21(15) yes
O3 . Nb1 Cl1 . 168.1(2) yes
O1 5_555 Nb1 O2 . 157.19(19) yes
O2 5_555 Nb1 O2 . 99.8(3) yes
O3 . Nb1 O2 . 99.4(2) yes
Cl1 . Nb1 O2 . 88.21(16) yes
O1 5_555 Nb1 O1 . 71.7(2) yes
O2 5_555 Nb1 O1 . 157.19(18) yes
O3 . Nb1 O1 . 98.3(2) yes
Cl1 . Nb1 O1 . 72.25(13) yes
O2 . Nb1 O1 . 91.48(19) yes
Nb1 . Cl1 Sn1 . 75.76(8) yes
C4 . O2 Nb1 . 170.9(4) yes
Sn1 . O1 Nb1 . 100.39(17) yes
Sn1 . O1 C1 . 122.8(4) yes
Nb1 . O1 C1 . 136.8(4) yes
C2 . C1 O1 . 111.7(5) yes
C2 . C1 H101 . 108.1 no
O1 . C1 H101 . 106.7 no
C2 . C1 C3 . 113.3(7) yes
O1 . C1 C3 . 109.0(6) yes
H101 . C1 C3 . 107.8 no
C1 . C3 H113 . 109.4 no
C1 . C3 H112 . 108.5 no
H113 . C3 H112 . 110.2 no
C1 . C3 H111 . 108.4 no
H113 . C3 H111 . 110.9 no
H112 . C3 H111 . 109.4 no
H114 5_555 C11 H115 5_555 87.0 no
H114 5_555 C11 C10 5_555 116.1 no
H115 5_555 C11 C10 5_555 113.1 no
H114 5_555 C11 C11 5_555 56.5 no
H115 5_555 C11 C11 5_555 53.9 no
C10 5_555 C11 C11 5_555 86.9(13) yes
H114 5_555 C11 C10 . 96.2 no
H115 5_555 C11 C10 . 92.8 no
C10 5_555 C11 C10 . 28.8(13) yes
C11 5_555 C11 C10 . 58.1(9) yes
H114 5_555 C11 H114 . 18.0 no
H115 5_555 C11 H114 . 99.1 no
C10 5_555 C11 H114 . 121.9 no
C11 5_555 C11 H114 . 74.5 no
C10 . C11 H114 . 108.7 no
H114 5_555 C11 H115 . 103.2 no
H115 5_555 C11 H115 . 25.3 no
C10 5_555 C11 H115 . 120.4 no
C11 5_555 C11 H115 . 79.1 no
C10 . C11 H115 . 109.8 no
H114 5_555 C11 H116 . 127.0 no
H115 5_555 C11 H116 . 134.3 no
C10 5_555 C11 H116 . 81.1 no
C11 5_555 C11 H116 . 167.7 no
C10 . C11 H116 . 109.9 no
H114 . C11 H115 . 109.5 no
H114 . C11 H116 . 109.5 no
H115 . C11 H116 . 109.5 no
C9 . C10 C11 . 111.3(12) yes
C9 . C10 O3 . 106.4(10) yes
C11 . C10 O3 . 108.2(11) yes
C9 . C10 H102 . 109.9 no
C11 . C10 H102 . 110.9 no
O3 . C10 H102 . 110.0 no
C9 . C10 C11 5_555 125.8(13) yes
C11 . C10 C11 5_555 35.0(18) yes
O3 . C10 C11 5_555 122.3(13) yes
H102 . C10 C11 5_555 76.0 no
H93 5_555 H91 C9 . 68.1 no
C9 . H92 H92 5_555 78.9 no
H91 5_555 H93 C9 . 68.1 no
C11 5_555 H114 C11 . 49.0 no
C11 5_555 H114 H114 5_555 56.5 no
C11 . H114 H114 5_555 105.5 no
C11 5_555 H115 H115 5_555 53.9 no
C11 5_555 H115 C11 . 47.0 no
H115 5_555 H115 C11 . 100.9 no

loop_
_geom_bond_atom_site_label_1
_geom_bond_atom_site_label_2
_geom_bond_site_symmetry_2
_geom_bond_distance
_geom_bond_publ_flag
O3 C10 5_555 1.453(13) yes
O3 Nb1 . 1.820(6) yes
O3 C10 . 1.453(13) yes
C2 H231 . 0.957 no
C2 H232 . 0.964 no
C2 C1 . 1.502(9) yes
C2 H233 . 0.959 no
H111 C3 . 0.959 no
C4 C5 . 1.507(10) yes
C4 C6 . 1.501(10) yes
C4 O2 . 1.438(8) yes
C4 H41 . 0.950 no
C5 H123 . 0.953 no
C5 H121 . 0.955 no
C5 H122 . 0.953 no
C6 H172 . 0.971 no
C6 H173 . 0.965 no
C6 H171 . 0.958 no
C9 C10 5_555 1.530(17) yes
C9 H91 5_555 0.950 no
C9 H92 5_555 0.950 no
C9 H93 5_555 0.950 no
C9 C10 . 1.530(17) yes
C9 H91 . 0.950 no
C9 H92 . 0.950 no
C9 H93 . 0.950 no
Sn1 O1 5_555 2.100(4) yes
Sn1 Cl3 5_555 2.3559(19) yes
Sn1 Cl1 . 2.542(3) yes
Sn1 Cl3 . 2.3559(19) yes
Sn1 Cl2 . 2.353(3) yes
Sn1 O1 . 2.100(4) yes
Nb1 O1 5_555 2.110(4) yes
Nb1 O2 5_555 1.822(5) yes
Nb1 Cl1 . 2.721(3) yes
Nb1 O2 . 1.822(5) yes
Nb1 O1 . 2.110(4) yes
O1 C1 . 1.463(7) yes
H101 C1 . 0.984 no
H112 C3 . 0.960 no
H113 C3 . 0.966 no
C1 C3 . 1.512(10) yes
H102 C10 . 0.963 no
C11 H114 5_555 1.098 no
C11 H115 5_555 1.155 no
C11 C10 5_555 1.275(19) yes
C11 C11 5_555 0.86(4) yes
C11 C10 . 1.50(2) yes
C11 H114 . 0.950 no
C11 H115 . 0.950 no
C11 H116 . 0.950 no
H91 H93 5_555 0.710 no
H92 H92 5_555 0.366 no
H114 H114 5_555 0.352 no
H115 H115 5_555 0.502 no
